data_7231174
loop_
_publ_author_name
'So, Hee-Soo'
'Minami, Takaya'
'Jindo, Takumi'
'Matsumoto, Shinya'

_publ_section_title
;
 Thermosalient effect of two polymorphs of a diketopyrrolopyrrole dye with
 different crystal systems and molecular arrangements
;
_journal_issue 36
_journal_name_full CrystEngComm
_journal_page_first 5317
_journal_paper_doi 10.1039/C8CE00940F
_journal_volume 20
_journal_year 2018
_chemical_formula_moiety 'C24 H22 Cl2 N2 O2'
_chemical_formula_sum 'C24 H22 Cl2 N2 O2'
_chemical_formula_weight 441.36
_chemical_melting_point 506
_chemical_name_systematic 3,6-bis(4-chlorophenyl)-2,5-dipropyl-2,5-dihydropyrrolo[3,4-c]pyrrole-1,4-dione
_space_group_crystal_system monoclinic
_space_group_IT_number 14
_space_group_name_Hall '-P 2ybc'
_space_group_name_H-M_alt 'P 1 21/c 1'
_symmetry_space_group_name_Hall '-P 2ybc'
_symmetry_space_group_name_H-M 'P 1 21/c 1'
_atom_sites_solution_hydrogens geom
_atom_sites_solution_primary direct
_atom_sites_solution_secondary difmap
_audit_update_record
;
2018-03-07 deposited with the CCDC.
2018-07-13 downloaded from the CCDC.
;
_cell_angle_alpha 90.0000
_cell_angle_beta 96.4687(13)
_cell_angle_gamma 90.0000
_cell_formula_units_Z 2
_cell_length_a 11.31549(16)
_cell_length_b 9.66903(15)
_cell_length_c 9.86401(15)
_cell_measurement_reflns_used 3815
_cell_measurement_temperature 296
_cell_measurement_theta_max 73.77
_cell_measurement_theta_min 4.51
_cell_volume 1072.35(3)
_computing_cell_refinement 'CrysAlisPro 1.171.39.20a (Rigaku OD, 2015)'
_computing_data_collection 'CrysAlisPro 1.171.39.20a (Rigaku OD, 2015)'
_computing_data_reduction 'CrysAlisPro 1.171.39.20a (Rigaku OD, 2015)'
_computing_molecular_graphics 'CrystalStructure 4.2'
_computing_publication_material 'CrystalStructure 4.2 (Rigaku, 2017)'
_computing_structure_refinement 'SHELXL Version 2014/7 (Sheldrick, 2008)'
_computing_structure_solution 'SHELXT Version 2014/5 (Sheldrick, 2014)'
_diffrn_ambient_temperature 296
_diffrn_detector_area_resol_mean 5.811
_diffrn_measured_fraction_theta_full 0.988
_diffrn_measured_fraction_theta_max 0.988
_diffrn_measurement_device_type 'Rigaku XtaLAB P200'
_diffrn_measurement_method \w
_diffrn_radiation_type 'Cu K\a'
_diffrn_radiation_wavelength 1.54187
_diffrn_reflns_av_R_equivalents 0.0319
_diffrn_reflns_Laue_measured_fraction_full 0.988
_diffrn_reflns_Laue_measured_fraction_max 0.988
_diffrn_reflns_limit_h_max 13
_diffrn_reflns_limit_h_min -13
_diffrn_reflns_limit_k_max 11
_diffrn_reflns_limit_k_min -11
_diffrn_reflns_limit_l_max 11
_diffrn_reflns_limit_l_min -11
_diffrn_reflns_number 5661
_diffrn_reflns_point_group_measured_fraction_full 0.988
_diffrn_reflns_point_group_measured_fraction_max 0.988
_diffrn_reflns_theta_full 66.480
_diffrn_reflns_theta_max 66.480
_diffrn_reflns_theta_min 3.932
_diffrn_standards_number 0
_exptl_absorpt_coefficient_mu 2.911
_exptl_absorpt_correction_T_max 0.564
_exptl_absorpt_correction_T_min 0.174
_exptl_absorpt_correction_type multi-scan
_exptl_absorpt_process_details
;
CrysAlisPro 1.171.39.20a (Rigaku Oxford Diffraction, 2015)
Empirical absorption correction using spherical harmonics,
 implemented in SCALE3 ABSPACK scaling algorithm.
;
_exptl_crystal_colour orange
_exptl_crystal_density_diffrn 1.367
_exptl_crystal_density_method 'not measured'
_exptl_crystal_description block
_exptl_crystal_F_000 460.00
_exptl_crystal_recrystallization_method 'liquid-liquid diffusion method'
_exptl_crystal_size_max 0.649
_exptl_crystal_size_mid 0.358
_exptl_crystal_size_min 0.197
_refine_diff_density_max 0.27
_refine_diff_density_min -0.42
_refine_ls_extinction_method none
_refine_ls_goodness_of_fit_ref 1.070
_refine_ls_hydrogen_treatment constr
_refine_ls_number_parameters 136
_refine_ls_number_reflns 1868
_refine_ls_number_restraints 0
_refine_ls_R_factor_all 0.0528
_refine_ls_R_factor_gt 0.0497
_refine_ls_shift/su_max 0.000
_refine_ls_structure_factor_coef Fsqd
_refine_ls_weighting_details 'w = 1/[\s^2^(Fo^2^)+(0.0937P)^2^+0.1234P] where P=(Fo^2^+2Fc^2^)/3'
_refine_ls_weighting_scheme calc
_refine_ls_wR_factor_gt 0.1383
_refine_ls_wR_factor_ref 0.1424
_reflns_Friedel_coverage 0.000
_reflns_number_gt 1672
_reflns_number_total 1868
_reflns_threshold_expression F^2^>2.0\s(F^2^)
_cod_data_source_file c8ce00940f2.cif
_cod_data_source_block xcalibur
_cod_depositor_comments 'Adding full bibliography for 7231174--7231175.cif.'
_cod_database_code 7231174

loop_
_space_group_symop_id
_space_group_symop_operation_xyz
1 +X,+Y,+Z
2 -X,1/2+Y,1/2-Z
3 -X,-Y,-Z
4 +X,-1/2-Y,-1/2+Z

loop_
_atom_site_label
_atom_site_type_symbol
_atom_site_fract_x
_atom_site_fract_y
_atom_site_fract_z
_atom_site_U_iso_or_equiv
_atom_site_adp_type
_atom_site_occupancy
_atom_site_site_symmetry_order
_atom_site_calc_flag
_atom_site_refinement_flags_posn
_atom_site_refinement_flags_adp
Cl1 Cl -0.11591(5) 0.79323(7) 0.38728(7) 0.0810(3) Uani 1 1 d . .
O1 O 0.62151(13) 0.49758(16) 0.78062(13) 0.0581(4) Uani 1 1 d . .
N1 N 0.43453(13) 0.56925(15) 0.68258(13) 0.0432(4) Uani 1 1 d . .
C2 C 0.37133(15) 0.57013(16) 0.55333(16) 0.0395(4) Uani 1 1 d . .
C4 C 0.24995(15) 0.62306(17) 0.52107(16) 0.0396(4) Uani 1 1 d . .
C1 C 0.44423(15) 0.51767(18) 0.46365(17) 0.0427(4) Uani 1 1 d . .
C9 C 0.17252(17) 0.5539(2) 0.42397(18) 0.0473(4) Uani 1 1 d . .
H9 H 0.1973 0.4725 0.3855 0.057 Uiso 1 1 calc R U
C3 C 0.55029(16) 0.51243(18) 0.67912(18) 0.0442(4) Uani 1 1 d . .
C5 C 0.21170(18) 0.7454(2) 0.5761(2) 0.0509(5) Uani 1 1 d . .
H5 H 0.2623 0.7931 0.6407 0.061 Uiso 1 1 calc R U
C10 C 0.38714(19) 0.5921(2) 0.81363(17) 0.0504(5) Uani 1 1 d . .
H10A H 0.3453 0.6798 0.8101 0.061 Uiso 1 1 calc R U
H10B H 0.4530 0.5981 0.8854 0.061 Uiso 1 1 calc R U
C8 C 0.05964(18) 0.6039(2) 0.3838(2) 0.0540(5) Uani 1 1 d . .
H8 H 0.0082 0.5561 0.3202 0.065 Uiso 1 1 calc R U
C7 C 0.02444(18) 0.7261(2) 0.4397(2) 0.0520(5) Uani 1 1 d . .
C6 C 0.0993(2) 0.7968(2) 0.5355(2) 0.0565(5) Uani 1 1 d . .
H6 H 0.0743 0.8786 0.5728 0.068 Uiso 1 1 calc R U
C11 C 0.3036(2) 0.4793(2) 0.8490(2) 0.0618(6) Uani 1 1 d . .
H11A H 0.2793 0.4984 0.9384 0.074 Uiso 1 1 calc R U
H11B H 0.2329 0.4816 0.7836 0.074 Uiso 1 1 calc R U
C12 C 0.3562(3) 0.3366(3) 0.8500(3) 0.0740(7) Uani 1 1 d . .
H12A H 0.2984 0.2705 0.8732 0.089 Uiso 1 1 calc R U
H12B H 0.3786 0.3156 0.7613 0.089 Uiso 1 1 calc R U
H12C H 0.4251 0.3325 0.9162 0.089 Uiso 1 1 calc R U

loop_
_atom_site_aniso_label
_atom_site_aniso_U_11
_atom_site_aniso_U_22
_atom_site_aniso_U_33
_atom_site_aniso_U_23
_atom_site_aniso_U_13
_atom_site_aniso_U_12
Cl1 0.0482(4) 0.0941(5) 0.0972(5) 0.0011(3) -0.0065(3) 0.0238(3)
O1 0.0538(8) 0.0762(9) 0.0410(7) -0.0026(6) -0.0098(6) 0.0132(7)
N1 0.0428(8) 0.0492(8) 0.0365(7) -0.0034(5) -0.0003(6) 0.0054(6)
C2 0.0404(9) 0.0381(8) 0.0388(9) -0.0011(6) -0.0011(7) 0.0013(7)
C4 0.0373(8) 0.0405(8) 0.0404(8) 0.0026(6) 0.0019(6) 0.0010(7)
C1 0.0391(9) 0.0476(9) 0.0394(9) -0.0017(7) -0.0042(7) 0.0063(7)
C9 0.0454(9) 0.0485(9) 0.0465(9) -0.0078(7) -0.0014(7) 0.0042(8)
C3 0.0453(10) 0.0475(9) 0.0379(9) 0.0007(7) -0.0032(7) 0.0045(7)
C5 0.0509(11) 0.0444(9) 0.0560(11) -0.0071(8) -0.0008(8) 0.0017(8)
C10 0.0599(11) 0.0528(10) 0.0379(9) -0.0081(7) 0.0021(8) 0.0082(9)
C8 0.0441(10) 0.0642(11) 0.0513(10) -0.0048(9) -0.0044(8) -0.0009(9)
C7 0.0405(9) 0.0598(11) 0.0556(11) 0.0067(8) 0.0048(8) 0.0069(8)
C6 0.0528(12) 0.0488(10) 0.0668(12) -0.0062(8) 0.0010(9) 0.0132(9)
C11 0.0658(14) 0.0701(13) 0.0513(11) 0.0006(9) 0.0148(10) 0.0051(11)
C12 0.0812(16) 0.0635(13) 0.0753(15) 0.0051(11) -0.0006(12) -0.0031(13)

loop_
_atom_type_symbol
_atom_type_description
_atom_type_scat_dispersion_real
_atom_type_scat_dispersion_imag
_atom_type_scat_source
C C 0.0181 0.0091
;
International Tables for Crystallography
(Vol. C, Tables 4.2.6.8 and 6.1.1.4)
;
H H 0.0000 0.0000
;
International Tables for Crystallography
(Vol. C, Table 6.1.1.4)
;
Cl Cl 0.3639 0.7018
;
International Tables for Crystallography
(Vol. C, Tables 4.2.6.8 and 6.1.1.4)
;
N N 0.0311 0.0180
;
International Tables for Crystallography
(Vol. C, Tables 4.2.6.8 and 6.1.1.4)
;
O O 0.0492 0.0322
;
International Tables for Crystallography
(Vol. C, Tables 4.2.6.8 and 6.1.1.4)
;

loop_
_geom_angle_atom_site_label_1
_geom_angle_atom_site_label_2
_geom_angle_atom_site_label_3
_geom_angle
_geom_angle_site_symmetry_1
_geom_angle_site_symmetry_3
C2 N1 C3 111.10(13) . .
C2 N1 C10 127.19(15) . .
C3 N1 C10 120.41(14) . .
C1 C2 N1 107.72(15) . .
C1 C2 C4 127.24(15) . .
N1 C2 C4 125.01(15) . .
C5 C4 C9 118.49(17) . .
C5 C4 C2 122.50(16) . .
C9 C4 C2 118.83(16) . .
C2 C1 C1 109.12(18) . 3_666
C2 C1 C3 142.80(16) . 3_666
C1 C1 C3 108.06(19) 3_666 3_666
C8 C9 C4 121.21(17) . .
C8 C9 H9 119.4 . .
C4 C9 H9 119.4 . .
O1 C3 N1 123.33(16) . .
O1 C3 C1 132.70(18) . 3_666
N1 C3 C1 103.96(14) . 3_666
C6 C5 C4 120.65(18) . .
C6 C5 H5 119.7 . .
C4 C5 H5 119.7 . .
N1 C10 C11 113.24(15) . .
N1 C10 H10A 108.9 . .
C11 C10 H10A 108.9 . .
N1 C10 H10B 108.9 . .
C11 C10 H10B 108.9 . .
H10A C10 H10B 107.7 . .
C7 C8 C9 118.95(18) . .
C7 C8 H8 120.5 . .
C9 C8 H8 120.5 . .
C6 C7 C8 121.05(19) . .
C6 C7 Cl1 119.25(16) . .
C8 C7 Cl1 119.70(16) . .
C7 C6 C5 119.64(18) . .
C7 C6 H6 120.2 . .
C5 C6 H6 120.2 . .
C12 C11 C10 114.0(2) . .
C12 C11 H11A 108.7 . .
C10 C11 H11A 108.7 . .
C12 C11 H11B 108.7 . .
C10 C11 H11B 108.7 . .
H11A C11 H11B 107.6 . .
C11 C12 H12A 109.5 . .
C11 C12 H12B 109.5 . .
H12A C12 H12B 109.5 . .
C11 C12 H12C 109.5 . .
H12A C12 H12C 109.5 . .
H12B C12 H12C 109.5 . .

loop_
_geom_bond_atom_site_label_1
_geom_bond_atom_site_label_2
_geom_bond_distance
_geom_bond_site_symmetry_2
Cl1 C7 1.740(2) .
O1 C3 1.221(2) .
N1 C2 1.390(2) .
N1 C3 1.424(2) .
N1 C10 1.471(2) .
C2 C1 1.373(2) .
C2 C4 1.467(2) .
C4 C5 1.390(3) .
C4 C9 1.394(3) .
C1 C1 1.421(3) 3_666
C1 C3 1.446(3) 3_666
C9 C8 1.381(3) .
C9 H9 0.9300 .
C3 C1 1.446(3) 3_666
C5 C6 1.382(3) .
C5 H5 0.9300 .
C10 C11 1.509(3) .
C10 H10A 0.9700 .
C10 H10B 0.9700 .
C8 C7 1.381(3) .
C8 H8 0.9300 .
C7 C6 1.377(3) .
C6 H6 0.9300 .
C11 C12 1.503(3) .
C11 H11A 0.9700 .
C11 H11B 0.9700 .
C12 H12A 0.9600 .
C12 H12B 0.9600 .
C12 H12C 0.9600 .

loop_
_geom_torsion_atom_site_label_1
_geom_torsion_atom_site_label_2
_geom_torsion_atom_site_label_3
_geom_torsion_atom_site_label_4
_geom_torsion
_geom_torsion_site_symmetry_4
C3 N1 C2 C1 -1.33(19) .
C10 N1 C2 C1 -168.19(17) .
C3 N1 C2 C4 -179.32(16) .
C10 N1 C2 C4 13.8(3) .
C1 C2 C4 C5 -135.22(19) .
N1 C2 C4 C5 42.4(3) .
C1 C2 C4 C9 39.9(3) .
N1 C2 C4 C9 -142.50(18) .
N1 C2 C1 C1 0.1(2) 3_666
C4 C2 C1 C1 178.05(18) 3_666
N1 C2 C1 C3 -178.2(2) 3_666
C4 C2 C1 C3 -0.2(4) 3_666
C5 C4 C9 C8 -0.8(3) .
C2 C4 C9 C8 -176.10(17) .
C2 N1 C3 O1 -178.16(18) .
C10 N1 C3 O1 -10.3(3) .
C2 N1 C3 C1 1.93(19) 3_666
C10 N1 C3 C1 169.81(15) 3_666
C9 C4 C5 C6 0.2(3) .
C2 C4 C5 C6 175.34(18) .
C2 N1 C10 C11 66.4(2) .
C3 N1 C10 C11 -99.3(2) .
C4 C9 C8 C7 1.2(3) .
C9 C8 C7 C6 -1.0(3) .
C9 C8 C7 Cl1 178.33(15) .
C8 C7 C6 C5 0.4(3) .
Cl1 C7 C6 C5 -178.89(16) .
C4 C5 C6 C7 0.0(3) .
N1 C10 C11 C12 55.4(2) .
